data_7234389
loop_
_publ_author_name
'Rie Suizu'
'Akito Iwasaki'
'Yoshiaki Shuku'
'Kunio Awaga'

_publ_section_title
;
 Spatially inhomogeneous, stepwise phase transitions in a thiazyl
 diradical: a structural mismatch induced by lattice transformation
;
_journal_name_full 'Journal of Materials Chemistry C'
_journal_page_first 7968
_journal_page_last 7977
_journal_paper_doi 10.1039/C5TC01410G
_journal_volume 3
_journal_year 2015
_chemical_formula_moiety 'C14 H8 N4 S4'
_chemical_formula_sum 'C14 H8 N4 S4'
_chemical_formula_weight 360.48
_space_group_IT_number 4
_space_group_name_Hall 'P 2yb'
_space_group_name_H-M_alt 'P 1 21 1'
_symmetry_cell_setting monoclinic
_symmetry_Int_Tables_number 4
_symmetry_space_group_name_Hall 'P 2yb'
_symmetry_space_group_name_H-M 'P 1 21 1'
_atom_sites_solution_hydrogens geom
_atom_sites_solution_primary direct
_atom_sites_solution_secondary difmap
_cell_angle_alpha 90.0000
_cell_angle_beta 107.6826(13)
_cell_angle_gamma 90.0000
_cell_formula_units_Z 8
_cell_length_a 15.519(2)
_cell_length_b 7.0945(9)
_cell_length_c 25.462(3)
_cell_measurement_reflns_used 7923
_cell_measurement_temperature 150
_cell_measurement_theta_max 27.50
_cell_measurement_theta_min 3.10
_cell_volume 2670.9(6)
_computing_cell_refinement 'CrystalClear-SM Expert 2.0 r4'
_computing_data_collection 'CrystalClear-SM Expert 2.0 r4 (Rigaku, 2009)'
_computing_data_reduction 'CrystalClear-SM Expert 2.0 r4'
_computing_molecular_graphics 'CrystalStructure 4.0'
_computing_publication_material 'CrystalStructure 4.0 (Rigaku, 2010)'
_computing_structure_refinement 'SHELXL97 (Sheldrick, 2008)'
_computing_structure_solution SIR97
_diffrn_ambient_temperature 150
_diffrn_detector_area_resol_mean 7.314
_diffrn_measured_fraction_theta_full 0.986
_diffrn_measured_fraction_theta_max 0.986
_diffrn_measurement_device_type 'Rigaku Saturn70'
_diffrn_measurement_method \w
_diffrn_radiation_type 'Mo K\a'
_diffrn_radiation_wavelength 0.71070
_diffrn_reflns_av_R_equivalents 0.0230
_diffrn_reflns_limit_h_max 19
_diffrn_reflns_limit_h_min -20
_diffrn_reflns_limit_k_max 9
_diffrn_reflns_limit_k_min -8
_diffrn_reflns_limit_l_max 33
_diffrn_reflns_limit_l_min -33
_diffrn_reflns_number 21642
_diffrn_reflns_theta_full 27.49
_diffrn_reflns_theta_max 27.49
_diffrn_standards_interval_count .
_diffrn_standards_number 0
_exptl_absorpt_coefficient_mu 0.710
_exptl_absorpt_correction_T_max 0.931
_exptl_absorpt_correction_T_min 0.858
_exptl_absorpt_correction_type multi-scan
_exptl_absorpt_process_details 'REQAB (Rigaku, 1998)'
_exptl_crystal_colour black
_exptl_crystal_density_diffrn 1.793
_exptl_crystal_density_method 'not measured'
_exptl_crystal_description prism
_exptl_crystal_F_000 1472.00
_exptl_crystal_size_max 0.200
_exptl_crystal_size_mid 0.200
_exptl_crystal_size_min 0.100
_refine_diff_density_max 1.470
_refine_diff_density_min -1.290
_refine_ls_abs_structure_details 'Flack, H. D. (1983), Acta Cryst. A39, 876-881.  5156 Friedel Pairs'
_refine_ls_abs_structure_Flack 0.09(12)
_refine_ls_extinction_method none
_refine_ls_goodness_of_fit_ref 1.120
_refine_ls_hydrogen_treatment constr
_refine_ls_number_parameters 793
_refine_ls_number_reflns 11699
_refine_ls_number_restraints 1
_refine_ls_R_factor_gt 0.0762
_refine_ls_shift/su_max 0.000
_refine_ls_structure_factor_coef Fsqd
_refine_ls_weighting_details 'w = 1/[\s^2^(Fo^2^)+(0.0839P)^2^+19.6006P] where P=(Fo^2^+2Fc^2^)/3'
_refine_ls_weighting_scheme calc
_refine_ls_wR_factor_ref 0.2199
_reflns_number_gt 9767
_reflns_number_total 11699
_reflns_threshold_expression F^2^>2.0\s(F^2^)
_cod_data_source_file J-Mater-Chem-C-2015-3-7968.cif
_cod_data_source_block 150K
_cod_database_code 7234389

loop_
_symmetry_equiv_pos_site_id
_symmetry_equiv_pos_as_xyz
1 +X,+Y,+Z
2 -X,1/2+Y,-Z

loop_
_atom_site_label
_atom_site_type_symbol
_atom_site_fract_x
_atom_site_fract_y
_atom_site_fract_z
_atom_site_U_iso_or_equiv
_atom_site_adp_type
_atom_site_occupancy
_atom_site_symmetry_multiplicity
_atom_site_calc_flag
_atom_site_refinement_flags
_atom_site_disorder_assembly
_atom_site_disorder_group
S1 S 0.78917(11) -0.0037(3) 0.32321(7) 0.0136(4) Uani 1.0 2 d . . .
S2 S 0.66577(11) -0.0067(3) 0.26062(6) 0.0151(4) Uani 1.0 2 d . . .
S3 S 0.32726(11) -0.0656(3) 0.74288(6) 0.0138(4) Uani 1.0 2 d . . .
S4 S 0.20376(10) -0.0582(3) 0.68039(7) 0.0150(4) Uani 1.0 2 d . . .
S5 S 0.46674(10) 0.1171(3) 0.17666(6) 0.0142(4) Uani 1.0 2 d . . .
S6 S 0.40556(11) 0.1122(3) 0.23911(6) 0.0145(4) Uani 1.0 2 d . . .
S7 S -0.41424(10) 0.0527(3) -0.24311(6) 0.0135(4) Uani 1.0 2 d . . .
S8 S -0.47509(10) 0.0622(3) -0.18029(6) 0.0150(4) Uani 1.0 2 d . . .
S9 S 0.29367(12) 0.2569(4) 0.32455(7) 0.0227(6) Uani 1.0 2 d . . .
S10 S 0.17102(12) 0.2384(4) 0.26198(7) 0.0217(5) Uani 1.0 2 d . . .
S11 S -0.16739(12) 0.1901(4) 0.74439(6) 0.0193(5) Uani 1.0 2 d . . .
S12 S -0.29090(12) 0.2090(4) 0.68260(7) 0.0211(5) Uani 1.0 2 d . . .
S13 S 0.97468(12) 0.3062(4) 0.17946(7) 0.0244(6) Uani 1.0 2 d . . .
S14 S 0.91403(11) 0.3036(4) 0.24216(7) 0.0222(6) Uani 1.0 2 d . . .
S15 S 0.09494(11) 0.3495(4) -0.24030(7) 0.0223(5) Uani 1.0 2 d . . .
S16 S 0.03404(11) 0.3546(4) -0.17806(7) 0.0197(5) Uani 1.0 2 d . . .
N1 N 0.7431(4) 0.0067(9) 0.3734(2) 0.0126(11) Uani 1.0 2 d . . .
N2 N 0.6041(4) 0.0054(9) 0.3029(3) 0.0150(12) Uani 1.0 2 d . . .
N3 N 0.3876(4) -0.0364(9) 0.7007(2) 0.0145(12) Uani 1.0 2 d . . .
N4 N 0.2479(4) -0.0302(9) 0.6311(2) 0.0154(13) Uani 1.0 2 d . . .
N5 N 0.3716(4) 0.1225(9) 0.12661(19) 0.0145(12) Uani 1.0 2 d . . .
N6 N 0.3025(4) 0.1230(9) 0.1966(2) 0.0117(11) Uani 1.0 2 d . . .
N7 N -0.3119(4) 0.0779(9) -0.2017(3) 0.0169(12) Uani 1.0 2 d . . .
N8 N -0.3807(4) 0.0881(9) -0.1316(3) 0.0137(11) Uani 1.0 2 d . . .
N9 N 0.2483(4) 0.2645(11) 0.3745(3) 0.0227(15) Uani 1.0 2 d . . .
N10 N 0.1098(4) 0.2453(10) 0.3038(3) 0.0196(13) Uani 1.0 2 d . . .
N11 N -0.1074(4) 0.2206(9) 0.7015(2) 0.0166(12) Uani 1.0 2 d . . .
N12 N -0.2464(4) 0.2379(10) 0.6327(3) 0.0187(13) Uani 1.0 2 d . . .
N13 N 0.8810(4) 0.3328(11) 0.1302(3) 0.0216(13) Uani 1.0 2 d . . .
N14 N 0.8116(4) 0.3319(10) 0.1998(3) 0.0173(12) Uani 1.0 2 d . . .
N15 N 0.1978(4) 0.3683(10) -0.1984(3) 0.0201(13) Uani 1.0 2 d . . .
N16 N 0.1295(4) 0.3636(9) -0.1279(3) 0.0167(12) Uani 1.0 2 d . . .
C1 C 0.6526(4) 0.0106(9) 0.3559(3) 0.0094(11) Uani 1.0 2 d . . .
C2 C 0.6044(4) 0.0165(9) 0.3974(3) 0.0091(11) Uani 1.0 2 d . . .
C3 C 0.6514(4) 0.0753(10) 0.4520(3) 0.0149(13) Uani 1.0 2 d . . .
C4 C 0.6080(5) 0.0819(10) 0.4918(3) 0.0137(12) Uani 1.0 2 d . . .
C5 C 0.5139(5) -0.0326(11) 0.3855(3) 0.0162(14) Uani 1.0 2 d . . .
C6 C 0.4702(5) -0.0242(9) 0.4260(3) 0.0121(13) Uani 1.0 2 d . . .
C7 C 0.5168(4) 0.0290(10) 0.4797(3) 0.0119(12) Uani 1.0 2 d . . .
C8 C 0.4714(4) 0.0308(10) 0.5231(3) 0.0109(12) Uani 1.0 2 d . . .
C9 C 0.5187(5) -0.0326(10) 0.5765(3) 0.0132(13) Uani 1.0 2 d . . .
C10 C 0.4772(5) -0.0443(10) 0.6167(3) 0.0143(13) Uani 1.0 2 d . . .
C11 C 0.3812(4) 0.0819(9) 0.5120(3) 0.0114(12) Uani 1.0 2 d . . .
C12 C 0.3385(4) 0.0720(10) 0.5528(3) 0.0111(12) Uani 1.0 2 d . . .
C13 C 0.3856(5) 0.0054(10) 0.6061(3) 0.0126(12) Uani 1.0 2 d . . .
C14 C 0.3390(5) -0.0184(10) 0.6474(3) 0.0157(14) Uani 1.0 2 d . . .
C15 C 0.2978(4) 0.1243(9) 0.1431(3) 0.0099(12) Uani 1.0 2 d . . .
C16 C 0.2074(4) 0.1332(11) 0.1006(3) 0.0138(13) Uani 1.0 2 d . . .
C17 C 0.2003(4) 0.1875(9) 0.0469(3) 0.0090(11) Uani 1.0 2 d . . .
C18 C 0.1173(5) 0.1908(11) 0.0062(3) 0.0157(13) Uani 1.0 2 d . . .
C19 C 0.1295(4) 0.0798(10) 0.1135(3) 0.0130(13) Uani 1.0 2 d . . .
C20 C 0.0467(4) 0.0834(10) 0.0728(3) 0.0140(13) Uani 1.0 2 d . . .
C21 C 0.0392(4) 0.1430(10) 0.0190(3) 0.0116(12) Uani 1.0 2 d . . .
C22 C -0.0496(4) 0.1393(10) -0.0244(3) 0.0139(13) Uani 1.0 2 d . . .
C23 C -0.0551(4) 0.0750(10) -0.0780(3) 0.0120(12) Uani 1.0 2 d . . .
C24 C -0.1394(4) 0.0642(9) -0.1180(3) 0.0104(12) Uani 1.0 2 d . . .
C25 C -0.1290(5) 0.1922(10) -0.0131(3) 0.0139(13) Uani 1.0 2 d . . .
C26 C -0.2114(5) 0.1813(10) -0.0530(3) 0.0131(12) Uani 1.0 2 d . . .
C27 C -0.2180(4) 0.1156(10) -0.1057(3) 0.0129(12) Uani 1.0 2 d . . .
C28 C -0.3065(4) 0.0954(10) -0.1483(3) 0.0138(13) Uani 1.0 2 d . . .
C29 C 0.1575(5) 0.2590(11) 0.3575(3) 0.0162(14) Uani 1.0 2 d . . .
C30 C 0.1106(5) 0.2636(10) 0.3995(3) 0.0138(13) Uani 1.0 2 d . . .
C31 C 0.1569(4) 0.3271(11) 0.4531(3) 0.0159(13) Uani 1.0 2 d . . .
C32 C 0.1141(5) 0.3319(10) 0.4930(3) 0.0135(12) Uani 1.0 2 d . . .
C33 C 0.0191(5) 0.2126(11) 0.3876(3) 0.0164(14) Uani 1.0 2 d . . .
C34 C -0.0227(5) 0.2193(10) 0.4273(3) 0.0144(13) Uani 1.0 2 d . . .
C35 C 0.0236(4) 0.2753(10) 0.4816(3) 0.0139(13) Uani 1.0 2 d . . .
C36 C -0.0218(4) 0.2769(9) 0.5247(3) 0.0094(12) Uani 1.0 2 d . . .
C37 C 0.0250(5) 0.2175(10) 0.5784(3) 0.0143(13) Uani 1.0 2 d . . .
C38 C -0.0177(4) 0.2058(10) 0.6191(3) 0.0127(12) Uani 1.0 2 d . . .
C39 C -0.1127(4) 0.3269(10) 0.5135(3) 0.0128(12) Uani 1.0 2 d . . .
C40 C -0.1558(4) 0.3163(10) 0.5538(3) 0.0126(12) Uani 1.0 2 d . . .
C41 C -0.1089(4) 0.2584(9) 0.6071(3) 0.0095(12) Uani 1.0 2 d . . .
C42 C -0.1557(5) 0.2409(10) 0.6488(3) 0.0161(14) Uani 1.0 2 d . . .
C43 C 0.8059(5) 0.3467(11) 0.1467(3) 0.0167(13) Uani 1.0 2 d . . .
C44 C 0.7178(4) 0.3707(10) 0.1044(3) 0.0130(13) Uani 1.0 2 d . . .
C45 C 0.7111(5) 0.4342(10) 0.0516(3) 0.0150(13) Uani 1.0 2 d . . .
C46 C 0.6291(5) 0.4475(11) 0.0110(3) 0.0176(14) Uani 1.0 2 d . . .
C47 C 0.6383(4) 0.3193(10) 0.1164(3) 0.0116(12) Uani 1.0 2 d . . .
C48 C 0.5551(4) 0.3321(10) 0.0754(3) 0.0128(12) Uani 1.0 2 d . . .
C49 C 0.5496(4) 0.3928(9) 0.0219(3) 0.0105(12) Uani 1.0 2 d . . .
C50 C 0.4607(4) 0.3937(10) -0.0210(3) 0.0137(13) Uani 1.0 2 d . . .
C51 C 0.4536(4) 0.3343(11) -0.0755(3) 0.0147(13) Uani 1.0 2 d . . .
C52 C 0.3705(4) 0.3289(10) -0.1157(3) 0.0151(13) Uani 1.0 2 d . . .
C53 C 0.3826(5) 0.4414(10) -0.0088(3) 0.0153(13) Uani 1.0 2 d . . .
C54 C 0.2993(4) 0.4369(10) -0.0487(3) 0.0125(12) Uani 1.0 2 d . . .
C55 C 0.2929(4) 0.3784(10) -0.1025(3) 0.0139(13) Uani 1.0 2 d . . .
C56 C 0.2024(5) 0.3685(10) -0.1449(3) 0.0132(13) Uani 1.0 2 d . . .
H3 H 0.7133 0.1104 0.4611 0.0179 Uiso 1.0 2 calc R . .
H4 H 0.6402 0.1229 0.5280 0.0164 Uiso 1.0 2 calc R . .
H5 H 0.4813 -0.0726 0.3493 0.0195 Uiso 1.0 2 calc R . .
H6 H 0.4078 -0.0551 0.4167 0.0146 Uiso 1.0 2 calc R . .
H9 H 0.5804 -0.0677 0.5848 0.0158 Uiso 1.0 2 calc R . .
H10 H 0.5108 -0.0868 0.6525 0.0171 Uiso 1.0 2 calc R . .
H11 H 0.3482 0.1243 0.4762 0.0136 Uiso 1.0 2 calc R . .
H12 H 0.2772 0.1103 0.5447 0.0133 Uiso 1.0 2 calc R . .
H17 H 0.2532 0.2230 0.0380 0.0108 Uiso 1.0 2 calc R . .
H18 H 0.1138 0.2258 -0.0304 0.0188 Uiso 1.0 2 calc R . .
H19 H 0.1333 0.0413 0.1499 0.0156 Uiso 1.0 2 calc R . .
H20 H -0.0060 0.0448 0.0814 0.0168 Uiso 1.0 2 calc R . .
H23 H -0.0019 0.0396 -0.0867 0.0144 Uiso 1.0 2 calc R . .
H24 H -0.1435 0.0212 -0.1540 0.0124 Uiso 1.0 2 calc R . .
H25 H -0.1259 0.2362 0.0227 0.0167 Uiso 1.0 2 calc R . .
H26 H -0.2645 0.2190 -0.0447 0.0157 Uiso 1.0 2 calc R . .
H31 H 0.2181 0.3667 0.4617 0.0191 Uiso 1.0 2 calc R . .
H32 H 0.1463 0.3744 0.5290 0.0162 Uiso 1.0 2 calc R . .
H33 H -0.0138 0.1730 0.3515 0.0197 Uiso 1.0 2 calc R . .
H34 H -0.0847 0.1854 0.4182 0.0173 Uiso 1.0 2 calc R . .
H37 H 0.0871 0.1846 0.5871 0.0172 Uiso 1.0 2 calc R . .
H38 H 0.0148 0.1623 0.6549 0.0152 Uiso 1.0 2 calc R . .
H39 H -0.1456 0.3691 0.4776 0.0154 Uiso 1.0 2 calc R . .
H40 H -0.2180 0.3488 0.5450 0.0152 Uiso 1.0 2 calc R . .
H45 H 0.7646 0.4694 0.0433 0.0180 Uiso 1.0 2 calc R . .
H46 H 0.6265 0.4938 -0.0245 0.0211 Uiso 1.0 2 calc R . .
H47 H 0.6412 0.2761 0.1522 0.0139 Uiso 1.0 2 calc R . .
H48 H 0.5014 0.2993 0.0838 0.0154 Uiso 1.0 2 calc R . .
H51 H 0.5065 0.2979 -0.0843 0.0176 Uiso 1.0 2 calc R . .
H52 H 0.3665 0.2916 -0.1522 0.0181 Uiso 1.0 2 calc R . .
H53 H 0.3863 0.4780 0.0277 0.0184 Uiso 1.0 2 calc R . .
H54 H 0.2465 0.4733 -0.0398 0.0150 Uiso 1.0 2 calc R . .

loop_
_atom_site_aniso_label
_atom_site_aniso_U_11
_atom_site_aniso_U_22
_atom_site_aniso_U_33
_atom_site_aniso_U_12
_atom_site_aniso_U_13
_atom_site_aniso_U_23
S1 0.0096(7) 0.0197(10) 0.0121(7) 0.0039(6) 0.0042(6) 0.0010(6)
S2 0.0106(7) 0.0265(11) 0.0080(7) 0.0018(7) 0.0025(6) -0.0040(6)
S3 0.0144(7) 0.0171(10) 0.0103(7) -0.0042(7) 0.0045(6) 0.0003(6)
S4 0.0122(7) 0.0193(10) 0.0150(7) 0.0011(7) 0.0063(6) 0.0042(7)
S5 0.0103(7) 0.0197(10) 0.0126(7) 0.0047(6) 0.0036(6) -0.0001(6)
S6 0.0121(7) 0.0208(10) 0.0099(7) 0.0034(6) 0.0021(6) 0.0037(6)
S7 0.0119(7) 0.0182(10) 0.0094(7) -0.0040(6) 0.0020(6) 0.0010(6)
S8 0.0085(7) 0.0232(11) 0.0133(7) -0.0022(6) 0.0031(6) -0.0065(7)
S9 0.0137(8) 0.0433(17) 0.0109(7) 0.0010(8) 0.0034(6) 0.0028(8)
S10 0.0144(8) 0.0403(14) 0.0100(7) -0.0010(8) 0.0033(6) -0.0010(8)
S11 0.0175(8) 0.0283(13) 0.0121(7) -0.0018(7) 0.0046(6) -0.0016(7)
S12 0.0137(8) 0.0338(13) 0.0168(8) 0.0026(7) 0.0062(6) 0.0049(8)
S13 0.0130(8) 0.0453(17) 0.0149(8) 0.0002(8) 0.0045(6) -0.0012(8)
S14 0.0129(8) 0.0424(16) 0.0121(7) -0.0008(8) 0.0050(6) -0.0061(8)
S15 0.0125(8) 0.0416(15) 0.0125(8) -0.0006(8) 0.0032(6) 0.0001(8)
S16 0.0135(8) 0.0300(12) 0.0169(8) -0.0032(7) 0.0063(6) 0.0005(7)
N1 0.011(3) 0.017(3) 0.010(3) -0.001(2) 0.004(2) -0.001(2)
N2 0.010(3) 0.025(4) 0.010(3) 0.000(3) 0.005(2) -0.004(3)
N3 0.017(3) 0.026(4) 0.004(3) -0.005(3) 0.007(2) -0.001(2)
N4 0.011(3) 0.029(4) 0.008(3) 0.000(3) 0.006(2) 0.006(3)
N5 0.010(3) 0.028(4) 0.003(2) 0.004(3) -0.0018(18) 0.001(2)
N6 0.010(3) 0.017(3) 0.006(3) 0.000(2) -0.0018(18) 0.005(2)
N7 0.012(3) 0.025(4) 0.013(3) -0.004(3) 0.003(2) -0.003(3)
N8 0.005(3) 0.018(3) 0.017(3) -0.003(2) 0.0026(19) -0.006(3)
N9 0.009(3) 0.043(5) 0.017(3) -0.001(3) 0.006(3) 0.002(3)
N10 0.015(3) 0.035(4) 0.012(3) -0.001(3) 0.008(2) 0.001(3)
N11 0.018(3) 0.021(4) 0.009(3) -0.001(3) 0.001(2) -0.001(3)
N12 0.018(3) 0.026(4) 0.011(3) 0.006(3) 0.002(2) 0.002(3)
N13 0.012(3) 0.034(4) 0.018(3) 0.006(3) 0.002(2) 0.002(3)
N14 0.009(3) 0.031(4) 0.012(3) -0.001(3) 0.003(2) -0.003(3)
N15 0.014(3) 0.029(4) 0.017(3) 0.002(3) 0.005(2) -0.000(3)
N16 0.018(3) 0.020(4) 0.012(3) -0.001(3) 0.004(2) 0.001(2)
C1 0.008(3) 0.009(3) 0.012(3) 0.006(3) 0.004(3) 0.000(3)
C2 0.012(3) 0.007(3) 0.007(3) -0.004(3) 0.002(2) 0.001(2)
C3 0.009(3) 0.017(4) 0.018(3) 0.001(3) 0.002(3) 0.004(3)
C4 0.017(3) 0.011(4) 0.014(3) -0.003(3) 0.004(3) -0.001(3)
C5 0.011(3) 0.025(4) 0.013(3) 0.004(3) 0.003(3) 0.004(3)
C6 0.012(3) 0.010(4) 0.014(3) 0.001(3) 0.003(3) 0.001(3)
C7 0.015(3) 0.014(4) 0.007(3) 0.000(3) 0.005(3) 0.001(3)
C8 0.009(3) 0.013(4) 0.011(3) 0.000(3) 0.004(3) 0.002(3)
C9 0.012(3) 0.015(4) 0.011(3) -0.001(3) 0.002(3) -0.005(3)
C10 0.012(3) 0.016(4) 0.013(3) -0.001(3) 0.001(3) 0.000(3)
C11 0.015(3) 0.011(3) 0.008(3) 0.000(3) 0.004(3) 0.004(3)
C12 0.010(3) 0.013(3) 0.010(3) 0.002(3) 0.003(3) 0.003(3)
C13 0.016(3) 0.011(3) 0.014(3) -0.002(3) 0.009(3) 0.005(3)
C14 0.015(3) 0.020(4) 0.014(3) 0.002(3) 0.007(3) 0.006(3)
C15 0.011(3) 0.011(3) 0.007(3) 0.000(3) 0.002(2) 0.001(3)
C16 0.007(3) 0.026(4) 0.008(3) 0.002(3) 0.002(2) -0.001(3)
C17 0.010(3) 0.007(3) 0.008(3) 0.002(3) 0.001(2) -0.001(2)
C18 0.015(3) 0.023(4) 0.007(3) -0.001(3) 0.000(3) -0.002(3)
C19 0.008(3) 0.020(4) 0.008(3) -0.004(3) -0.001(2) -0.002(3)
C20 0.011(3) 0.025(4) 0.008(3) -0.002(3) 0.005(3) -0.002(3)
C21 0.012(3) 0.015(4) 0.006(3) 0.003(3) 0.001(2) 0.002(3)
C22 0.012(3) 0.015(4) 0.013(3) -0.005(3) 0.002(3) 0.000(3)
C23 0.009(3) 0.011(4) 0.015(3) -0.005(3) 0.002(3) 0.001(3)
C24 0.012(3) 0.011(3) 0.007(3) -0.003(3) 0.001(2) -0.003(3)
C25 0.014(3) 0.015(4) 0.013(3) -0.002(3) 0.005(3) -0.003(3)
C26 0.012(3) 0.012(4) 0.017(3) -0.002(3) 0.007(3) 0.000(3)
C27 0.009(3) 0.016(4) 0.012(3) 0.001(3) 0.001(3) 0.001(3)
C28 0.009(3) 0.015(4) 0.018(3) -0.003(3) 0.004(3) -0.004(3)
C29 0.009(3) 0.023(4) 0.016(3) -0.001(3) 0.002(3) -0.001(3)
C30 0.017(3) 0.017(4) 0.008(3) 0.002(3) 0.005(3) 0.004(3)
C31 0.011(3) 0.025(4) 0.010(3) 0.001(3) -0.000(3) 0.001(3)
C32 0.016(3) 0.011(3) 0.012(3) -0.005(3) 0.003(3) 0.004(3)
C33 0.014(3) 0.020(4) 0.012(3) -0.008(3) -0.001(3) 0.005(3)
C34 0.015(3) 0.010(4) 0.015(3) 0.003(3) 0.000(3) 0.004(3)
C35 0.008(3) 0.020(4) 0.015(3) 0.005(3) 0.004(3) 0.003(3)
C36 0.011(3) 0.011(3) 0.006(3) -0.000(3) 0.003(2) 0.004(2)
C37 0.015(3) 0.017(4) 0.010(3) 0.002(3) 0.002(3) 0.002(3)
C38 0.010(3) 0.017(4) 0.008(3) -0.003(3) -0.002(2) 0.001(3)
C39 0.014(3) 0.007(3) 0.016(3) -0.001(3) 0.002(3) 0.003(3)
C40 0.011(3) 0.008(3) 0.017(3) 0.002(3) 0.001(3) 0.003(3)
C41 0.013(3) 0.004(3) 0.010(3) 0.005(2) 0.002(3) 0.004(2)
C42 0.019(4) 0.014(4) 0.013(3) 0.004(3) 0.003(3) 0.005(3)
C43 0.015(3) 0.022(4) 0.012(3) -0.002(3) 0.004(3) -0.003(3)
C44 0.014(3) 0.020(4) 0.005(3) 0.003(3) 0.001(2) -0.009(3)
C45 0.017(3) 0.013(4) 0.016(3) 0.004(3) 0.007(3) -0.001(3)
C46 0.018(4) 0.020(4) 0.017(3) 0.004(3) 0.009(3) 0.003(3)
C47 0.012(3) 0.011(3) 0.013(3) 0.002(3) 0.004(3) -0.006(3)
C48 0.010(3) 0.016(4) 0.012(3) -0.004(3) 0.004(3) -0.004(3)
C49 0.013(3) 0.008(3) 0.010(3) 0.004(3) 0.004(3) -0.001(2)
C50 0.013(3) 0.018(4) 0.008(3) -0.001(3) 0.002(3) -0.001(3)
C51 0.012(3) 0.021(4) 0.014(3) -0.003(3) 0.008(3) -0.002(3)
C52 0.013(3) 0.019(4) 0.013(3) 0.004(3) 0.003(3) -0.003(3)
C53 0.020(4) 0.017(4) 0.010(3) 0.006(3) 0.006(3) 0.005(3)
C54 0.013(3) 0.010(3) 0.015(3) -0.002(3) 0.005(3) 0.000(3)
C55 0.010(3) 0.015(4) 0.018(3) 0.002(3) 0.007(3) 0.000(3)
C56 0.016(3) 0.010(4) 0.015(3) 0.001(3) 0.008(3) 0.003(3)

loop_
_atom_type_symbol
_atom_type_description
_atom_type_scat_dispersion_real
_atom_type_scat_dispersion_imag
_atom_type_scat_source
C C 0.0033 0.0016
;
International Tables for Crystallography
(1992, Vol. C, Tables 4.2.6.8 and 6.1.1.4)
;
H H 0.0000 0.0000
;
International Tables for Crystallography
(1992, Vol. C, Table 6.1.1.4)
;
N N 0.0061 0.0033
;
International Tables for Crystallography
(1992, Vol. C, Tables 4.2.6.8 and 6.1.1.4)
;
S S 0.1246 0.1234
;
International Tables for Crystallography
(1992, Vol. C, Tables 4.2.6.8 and 6.1.1.4)
;

loop_
_geom_angle_atom_site_label_1
_geom_angle_atom_site_label_2
_geom_angle_atom_site_label_3
_geom_angle
_geom_angle_publ_flag
_geom_angle_site_symmetry_1
_geom_angle_site_symmetry_2
_geom_angle_site_symmetry_3
S2 S1 N1 94.53(19) yes . . .
S1 S2 N2 94.67(19) yes . . .
S4 S3 N3 94.13(19) yes . . .
S3 S4 N4 95.00(19) yes . . .
S6 S5 N5 94.7(3) yes . . .
S5 S6 N6 94.3(3) yes . . .
S8 S7 N7 94.6(3) yes . . .
S7 S8 N8 94.4(3) yes . . .
S10 S9 N9 95.1(2) yes . . .
S9 S10 N10 94.4(2) yes . . .
S12 S11 N11 93.81(19) yes . . .
S11 S12 N12 95.0(2) yes . . .
S14 S13 N13 94.9(3) yes . . .
S13 S14 N14 93.9(3) yes . . .
S16 S15 N15 94.6(3) yes . . .
S15 S16 N16 94.7(3) yes . . .
S1 N1 C1 113.7(5) yes . . .
S2 N2 C1 113.7(5) yes . . .
S3 N3 C14 114.6(5) yes . . .
S4 N4 C14 114.9(5) yes . . .
S5 N5 C15 114.5(4) yes . . .
S6 N6 C15 114.3(5) yes . . .
S7 N7 C28 114.5(5) yes . . .
S8 N8 C28 115.1(5) yes . . .
S9 N9 C29 113.9(5) yes . . .
S10 N10 C29 114.5(5) yes . . .
S11 N11 C42 115.1(6) yes . . .
S12 N12 C42 114.6(5) yes . . .
S13 N13 C43 115.1(5) yes . . .
S14 N14 C43 115.5(5) yes . . .
S15 N15 C56 113.8(5) yes . . .
S16 N16 C56 113.9(5) yes . . .
N1 C1 N2 123.4(7) yes . . .
N1 C1 C2 118.2(5) yes . . .
N2 C1 C2 118.4(6) yes . . .
C1 C2 C3 119.3(6) yes . . .
C1 C2 C5 122.6(6) yes . . .
C3 C2 C5 118.2(7) yes . . .
C2 C3 C4 120.5(6) yes . . .
C3 C4 C7 121.1(6) yes . . .
C2 C5 C6 121.0(6) yes . . .
C5 C6 C7 120.9(6) yes . . .
C4 C7 C6 118.4(7) yes . . .
C4 C7 C8 120.8(6) yes . . .
C6 C7 C8 120.9(6) yes . . .
C7 C8 C9 119.4(6) yes . . .
C7 C8 C11 122.0(5) yes . . .
C9 C8 C11 118.4(7) yes . . .
C8 C9 C10 121.1(6) yes . . .
C9 C10 C13 121.2(6) yes . . .
C8 C11 C12 121.0(6) yes . . .
C11 C12 C13 120.6(6) yes . . .
C10 C13 C12 117.7(7) yes . . .
C10 C13 C14 121.8(6) yes . . .
C12 C13 C14 120.5(6) yes . . .
N3 C14 N4 121.3(7) yes . . .
N3 C14 C13 119.4(6) yes . . .
N4 C14 C13 119.3(6) yes . . .
N5 C15 N6 122.1(5) yes . . .
N5 C15 C16 118.8(6) yes . . .
N6 C15 C16 119.0(6) yes . . .
C15 C16 C17 120.0(6) yes . . .
C15 C16 C19 120.6(6) yes . . .
C17 C16 C19 119.3(5) yes . . .
C16 C17 C18 121.1(6) yes . . .
C17 C18 C21 120.0(6) yes . . .
C16 C19 C20 119.4(6) yes . . .
C19 C20 C21 121.3(7) yes . . .
C18 C21 C20 118.8(5) yes . . .
C18 C21 C22 120.7(6) yes . . .
C20 C21 C22 120.3(6) yes . . .
C21 C22 C23 119.5(6) yes . . .
C21 C22 C25 121.3(6) yes . . .
C23 C22 C25 119.1(5) yes . . .
C22 C23 C24 119.2(6) yes . . .
C23 C24 C27 120.8(6) yes . . .
C22 C25 C26 120.8(6) yes . . .
C25 C26 C27 120.8(7) yes . . .
C24 C27 C26 119.3(5) yes . . .
C24 C27 C28 119.4(6) yes . . .
C26 C27 C28 121.3(6) yes . . .
N7 C28 N8 121.4(5) yes . . .
N7 C28 C27 120.7(6) yes . . .
N8 C28 C27 117.8(6) yes . . .
N9 C29 N10 122.1(7) yes . . .
N9 C29 C30 117.9(6) yes . . .
N10 C29 C30 120.1(6) yes . . .
C29 C30 C31 119.6(6) yes . . .
C29 C30 C33 122.0(6) yes . . .
C31 C30 C33 118.4(7) yes . . .
C30 C31 C32 120.3(6) yes . . .
C31 C32 C35 121.3(6) yes . . .
C30 C33 C34 120.7(6) yes . . .
C33 C34 C35 121.7(7) yes . . .
C32 C35 C34 117.6(7) yes . . .
C32 C35 C36 121.2(6) yes . . .
C34 C35 C36 121.1(6) yes . . .
C35 C36 C37 120.0(6) yes . . .
C35 C36 C39 122.1(5) yes . . .
C37 C36 C39 117.9(7) yes . . .
C36 C37 C38 121.3(6) yes . . .
C37 C38 C41 119.9(6) yes . . .
C36 C39 C40 121.3(6) yes . . .
C39 C40 C41 120.6(6) yes . . .
C38 C41 C40 119.0(7) yes . . .
C38 C41 C42 120.6(6) yes . . .
C40 C41 C42 120.3(6) yes . . .
N11 C42 N12 121.5(7) yes . . .
N11 C42 C41 119.3(7) yes . . .
N12 C42 C41 119.1(6) yes . . .
N13 C43 N14 120.6(6) yes . . .
N13 C43 C44 118.6(6) yes . . .
N14 C43 C44 120.8(7) yes . . .
C43 C44 C45 121.6(7) yes . . .
C43 C44 C47 119.6(6) yes . . .
C45 C44 C47 118.7(6) yes . . .
C44 C45 C46 121.8(7) yes . . .
C45 C46 C49 120.1(7) yes . . .
C44 C47 C48 119.7(6) yes . . .
C47 C48 C49 121.0(7) yes . . .
C46 C49 C48 118.6(5) yes . . .
C46 C49 C50 122.2(6) yes . . .
C48 C49 C50 119.1(6) yes . . .
C49 C50 C51 119.9(6) yes . . .
C49 C50 C53 121.4(6) yes . . .
C51 C50 C53 118.6(5) yes . . .
C50 C51 C52 120.6(7) yes . . .
C51 C52 C55 119.7(6) yes . . .
C50 C53 C54 121.3(6) yes . . .
C53 C54 C55 119.8(7) yes . . .
C52 C55 C54 120.0(6) yes . . .
C52 C55 C56 120.5(6) yes . . .
C54 C55 C56 119.5(7) yes . . .
N15 C56 N16 122.8(6) yes . . .
N15 C56 C55 118.9(7) yes . . .
N16 C56 C55 118.2(6) yes . . .
C2 C3 H3 119.724 no . . .
C4 C3 H3 119.744 no . . .
C3 C4 H4 119.477 no . . .
C7 C4 H4 119.469 no . . .
C2 C5 H5 119.505 no . . .
C6 C5 H5 119.501 no . . .
C5 C6 H6 119.562 no . . .
C7 C6 H6 119.580 no . . .
C8 C9 H9 119.440 no . . .
C10 C9 H9 119.443 no . . .
C9 C10 H10 119.394 no . . .
C13 C10 H10 119.395 no . . .
C8 C11 H11 119.527 no . . .
C12 C11 H11 119.521 no . . .
C11 C12 H12 119.724 no . . .
C13 C12 H12 119.721 no . . .
C16 C17 H17 119.445 no . . .
C18 C17 H17 119.464 no . . .
C17 C18 H18 119.990 no . . .
C21 C18 H18 119.989 no . . .
C16 C19 H19 120.287 no . . .
C20 C19 H19 120.286 no . . .
C19 C20 H20 119.352 no . . .
C21 C20 H20 119.338 no . . .
C22 C23 H23 120.410 no . . .
C24 C23 H23 120.380 no . . .
C23 C24 H24 119.587 no . . .
C27 C24 H24 119.592 no . . .
C22 C25 H25 119.606 no . . .
C26 C25 H25 119.602 no . . .
C25 C26 H26 119.622 no . . .
C27 C26 H26 119.623 no . . .
C30 C31 H31 119.819 no . . .
C32 C31 H31 119.834 no . . .
C31 C32 H32 119.371 no . . .
C35 C32 H32 119.368 no . . .
C30 C33 H33 119.653 no . . .
C34 C33 H33 119.647 no . . .
C33 C34 H34 119.164 no . . .
C35 C34 H34 119.186 no . . .
C36 C37 H37 119.327 no . . .
C38 C37 H37 119.326 no . . .
C37 C38 H38 120.066 no . . .
C41 C38 H38 120.081 no . . .
C36 C39 H39 119.353 no . . .
C40 C39 H39 119.353 no . . .
C39 C40 H40 119.679 no . . .
C41 C40 H40 119.677 no . . .
C44 C45 H45 119.076 no . . .
C46 C45 H45 119.088 no . . .
C45 C46 H46 119.960 no . . .
C49 C46 H46 119.952 no . . .
C44 C47 H47 120.169 no . . .
C48 C47 H47 120.159 no . . .
C47 C48 H48 119.493 no . . .
C49 C48 H48 119.492 no . . .
C50 C51 H51 119.696 no . . .
C52 C51 H51 119.697 no . . .
C51 C52 H52 120.159 no . . .
C55 C52 H52 120.164 no . . .
C50 C53 H53 119.377 no . . .
C54 C53 H53 119.366 no . . .
C53 C54 H54 120.101 no . . .
C55 C54 H54 120.085 no . . .

loop_
_geom_bond_atom_site_label_1
_geom_bond_atom_site_label_2
_geom_bond_distance
_geom_bond_publ_flag
_geom_bond_site_symmetry_1
_geom_bond_site_symmetry_2
S1 S2 2.087(2) yes . .
S1 N1 1.645(7) yes . .
S2 N2 1.645(7) yes . .
S3 S4 2.087(2) yes . .
S3 N3 1.639(7) yes . .
S4 N4 1.614(7) yes . .
S5 S6 2.085(3) yes . .
S5 N5 1.632(5) yes . .
S6 N6 1.638(5) yes . .
S7 S8 2.091(3) yes . .
S7 N7 1.628(5) yes . .
S8 N8 1.617(5) yes . .
S9 S10 2.082(3) yes . .
S9 N9 1.632(8) yes . .
S10 N10 1.630(7) yes . .
S11 S12 2.082(3) yes . .
S11 N11 1.650(7) yes . .
S12 N12 1.634(7) yes . .
S13 S14 2.085(3) yes . .
S13 N13 1.617(6) yes . .
S14 N14 1.640(5) yes . .
S15 S16 2.077(3) yes . .
S15 N15 1.634(6) yes . .
S16 N16 1.637(5) yes . .
N1 C1 1.338(8) yes . .
N2 C1 1.332(8) yes . .
N3 C14 1.343(8) yes . .
N4 C14 1.349(9) yes . .
N5 C15 1.334(9) yes . .
N6 C15 1.343(8) yes . .
N7 C28 1.343(9) yes . .
N8 C28 1.345(10) yes . .
N9 C29 1.344(9) yes . .
N10 C29 1.345(8) yes . .
N11 C42 1.332(8) yes . .
N12 C42 1.341(10) yes . .
N13 C43 1.355(10) yes . .
N14 C43 1.332(9) yes . .
N15 C56 1.341(9) yes . .
N16 C56 1.330(10) yes . .
C1 C2 1.470(10) yes . .
C2 C3 1.422(8) yes . .
C2 C5 1.388(9) yes . .
C3 C4 1.378(11) yes . .
C4 C7 1.406(9) yes . .
C5 C6 1.396(11) yes . .
C6 C7 1.392(8) yes . .
C7 C8 1.478(10) yes . .
C8 C9 1.410(8) yes . .
C8 C11 1.389(9) yes . .
C9 C10 1.367(11) yes . .
C10 C13 1.409(10) yes . .
C11 C12 1.393(10) yes . .
C12 C13 1.413(9) yes . .
C13 C14 1.456(11) yes . .
C15 C16 1.489(8) yes . .
C16 C17 1.393(9) yes . .
C16 C19 1.398(10) yes . .
C17 C18 1.387(8) yes . .
C18 C21 1.389(10) yes . .
C19 C20 1.384(8) yes . .
C20 C21 1.405(9) yes . .
C21 C22 1.481(8) yes . .
C22 C23 1.418(10) yes . .
C22 C25 1.399(10) yes . .
C23 C24 1.394(8) yes . .
C24 C27 1.396(10) yes . .
C25 C26 1.373(8) yes . .
C26 C27 1.393(9) yes . .
C27 C28 1.476(8) yes . .
C29 C30 1.466(11) yes . .
C30 C31 1.409(8) yes . .
C30 C33 1.407(10) yes . .
C31 C32 1.373(11) yes . .
C32 C35 1.404(9) yes . .
C33 C34 1.357(11) yes . .
C34 C35 1.407(9) yes . .
C35 C36 1.474(10) yes . .
C36 C37 1.403(8) yes . .
C36 C39 1.397(9) yes . .
C37 C38 1.393(10) yes . .
C38 C41 1.404(9) yes . .
C39 C40 1.386(11) yes . .
C40 C41 1.393(8) yes . .
C41 C42 1.462(11) yes . .
C43 C44 1.470(8) yes . .
C44 C45 1.393(10) yes . .
C44 C47 1.406(10) yes . .
C45 C46 1.378(9) yes . .
C46 C49 1.400(11) yes . .
C47 C48 1.394(8) yes . .
C48 C49 1.406(9) yes . .
C49 C50 1.477(8) yes . .
C50 C51 1.422(10) yes . .
C50 C53 1.381(11) yes . .
C51 C52 1.383(8) yes . .
C52 C55 1.391(10) yes . .
C53 C54 1.380(8) yes . .
C54 C55 1.406(10) yes . .
C55 C56 1.490(8) yes . .
C3 H3 0.950 no . .
C4 H4 0.950 no . .
C5 H5 0.950 no . .
C6 H6 0.950 no . .
C9 H9 0.950 no . .
C10 H10 0.950 no . .
C11 H11 0.950 no . .
C12 H12 0.950 no . .
C17 H17 0.950 no . .
C18 H18 0.950 no . .
C19 H19 0.950 no . .
C20 H20 0.950 no . .
C23 H23 0.950 no . .
C24 H24 0.950 no . .
C25 H25 0.950 no . .
C26 H26 0.950 no . .
C31 H31 0.950 no . .
C32 H32 0.950 no . .
C33 H33 0.950 no . .
C34 H34 0.950 no . .
C37 H37 0.950 no . .
C38 H38 0.950 no . .
C39 H39 0.950 no . .
C40 H40 0.950 no . .
C45 H45 0.950 no . .
C46 H46 0.950 no . .
C47 H47 0.950 no . .
C48 H48 0.950 no . .
C51 H51 0.950 no . .
C52 H52 0.950 no . .
C53 H53 0.950 no . .
C54 H54 0.950 no . .

loop_
_geom_contact_atom_site_label_1
_geom_contact_atom_site_label_2
_geom_contact_distance
_geom_contact_publ_flag
_geom_contact_site_symmetry_1
_geom_contact_site_symmetry_2
N1 C3 2.827(10) no . .
N2 C5 2.873(10) no . .
N3 C10 2.883(10) no . .
N4 C12 2.861(10) no . .
N5 C17 2.850(7) no . .
N6 C19 2.886(7) no . .
N7 C24 2.873(7) no . .
N8 C26 2.855(8) no . .
N9 C31 2.816(10) no . .
N10 C33 2.900(10) no . .
N11 C38 2.851(10) no . .
N12 C40 2.834(10) no . .
N13 C45 2.876(8) no . .
N14 C47 2.878(7) no . .
N15 C52 2.875(8) no . .
N16 C54 2.839(8) no . .
C2 C7 2.825(10) no . .
C3 C6 2.779(9) no . .
C4 C5 2.777(9) no . .
C4 C9 3.009(11) no . .
C6 C11 3.019(11) no . .
C8 C13 2.826(11) no . .
C9 C12 2.776(9) no . .
C10 C11 2.778(9) no . .
C16 C21 2.801(8) no . .
C17 C20 2.760(10) no . .
C18 C19 2.794(9) no . .
C18 C23 2.991(8) no . .
C20 C25 3.032(8) no . .
C22 C27 2.802(8) no . .
C23 C26 2.792(10) no . .
C24 C25 2.779(9) no . .
C30 C35 2.814(11) no . .
C31 C34 2.770(10) no . .
C32 C33 2.772(9) no . .
C32 C37 3.020(11) no . .
C34 C39 3.035(11) no . .
C36 C41 2.822(10) no . .
C37 C40 2.773(9) no . .
C38 C39 2.781(8) no . .
C44 C49 2.815(8) no . .
C45 C48 2.765(10) no . .
C46 C47 2.796(10) no . .
C46 C51 3.044(9) no . .
C48 C53 2.980(8) no . .
C50 C55 2.796(8) no . .
C51 C54 2.779(10) no . .
C52 C53 2.788(10) no . .
S1 S4 3.165(3) no . 2_656
S1 S15 3.329(3) no . 2_645
S1 N15 3.371(7) no . 2_645
S2 S3 3.133(3) no . 2_656
S2 S5 3.297(2) no . .
S2 N15 3.134(7) no . 2_645
S3 S2 3.133(3) no . 2_646
S3 S8 3.227(2) no . 1_656
S3 N2 3.537(7) no . 2_646
S3 N14 3.036(7) no . 2_646
S3 C47 3.554(7) no . 2_646
S4 S1 3.165(3) no . 2_646
S4 S14 3.222(3) no . 2_646
S4 N1 3.573(7) no . 2_646
S4 N14 3.228(7) no . 2_646
S5 S2 3.297(2) no . .
S5 S8 3.161(3) no . 2_555
S5 N2 3.367(5) no . .
S6 S7 3.128(3) no . 2_555
S6 S9 3.331(3) no . .
S6 N2 3.109(6) no . .
S7 S6 3.128(3) no . 2_545
S7 S12 3.267(3) no . 1_554
S7 N3 3.038(6) no . 1_454
S7 N6 3.530(6) no . 2_545
S7 C10 3.521(7) no . 1_454
S8 S3 3.227(2) no . 1_454
S8 S5 3.161(3) no . 2_545
S8 N3 3.209(5) no . 1_454
S8 N5 3.584(7) no . 2_545
S9 S6 3.331(3) no . .
S9 S12 3.212(4) no . 2_556
S9 N6 3.436(6) no . .
S9 C9 3.549(6) no . 2_656
S10 S11 3.208(4) no . 2_556
S10 S13 3.169(3) no . 1_455
S10 N6 3.109(7) no . .
S11 S10 3.208(4) no . 2_546
S11 S16 3.359(3) no . 1_556
S11 N7 3.068(7) no . 1_556
S11 N10 3.596(8) no . 2_546
S11 C24 3.514(7) no . 1_556
S12 S7 3.267(3) no . 1_556
S12 S9 3.212(4) no . 2_546
S12 N7 3.198(7) no . 1_556
S13 S10 3.169(3) no . 1_655
S13 S16 3.206(4) no . 2_645
S13 N10 3.252(6) no . 1_655
S13 N16 3.593(7) no . 2_645
S14 S4 3.222(3) no . 2_656
S14 S15 3.224(4) no . 2_645
S14 N10 2.994(6) no . 1_655
S14 N15 3.552(7) no . 2_645
S15 S1 3.329(3) no . 2_655
S15 S14 3.224(4) no . 2_655
S15 N11 3.173(6) no . 1_554
S16 S11 3.359(3) no . 1_554
S16 S13 3.206(4) no . 2_655
S16 N11 3.322(6) no . 1_554
N1 S4 3.573(7) no . 2_656
N1 N4 3.292(9) no . 2_656
N1 C14 3.584(9) no . 2_656
N2 S3 3.537(7) no . 2_656
N2 S5 3.367(5) no . .
N2 S6 3.109(6) no . .
N2 N3 3.255(9) no . 2_656
N3 S7 3.038(6) no . 1_656
N3 S8 3.209(5) no . 1_656
N3 N2 3.255(9) no . 2_646
N3 C1 3.499(9) no . 2_646
N4 N1 3.292(9) no . 2_646
N4 C1 3.577(9) no . 2_646
N5 S8 3.584(7) no . 2_555
N5 N8 3.307(9) no . 2_555
N5 C28 3.595(10) no . 2_555
N6 S7 3.530(6) no . 2_555
N6 S9 3.436(6) no . .
N6 S10 3.109(7) no . .
N6 N7 3.232(9) no . 2_555
N6 C28 3.578(9) no . 2_555
N7 S11 3.068(7) no . 1_554
N7 S12 3.198(7) no . 1_554
N7 N6 3.232(9) no . 2_545
N7 C15 3.527(9) no . 2_545
N8 N5 3.307(9) no . 2_545
N8 C15 3.578(9) no . 2_545
N9 N12 3.363(10) no . 2_556
N10 S11 3.596(8) no . 2_556
N10 S13 3.252(6) no . 1_455
N10 S14 2.994(6) no . 1_455
N10 N11 3.374(10) no . 2_556
N11 S15 3.173(6) no . 1_556
N11 S16 3.322(6) no . 1_556
N11 N10 3.374(10) no . 2_546
N11 C29 3.588(10) no . 2_546
N12 N9 3.363(10) no . 2_546
N13 N16 3.333(10) no . 2_645
N13 C56 3.600(10) no . 2_645
N14 S3 3.036(7) no . 2_656
N14 S4 3.228(7) no . 2_656
N14 N15 3.292(10) no . 2_645
N14 C56 3.553(10) no . 2_645
N15 S1 3.371(7) no . 2_655
N15 S2 3.134(7) no . 2_655
N15 S14 3.552(7) no . 2_655
N15 N14 3.292(10) no . 2_655
N16 S13 3.593(7) no . 2_655
N16 N13 3.333(10) no . 2_655
C1 N3 3.499(9) no . 2_656
C1 N4 3.577(9) no . 2_656
C1 C14 3.346(10) no . 2_656
C2 C10 3.341(10) no . 2_656
C2 C12 3.414(9) no . 2_646
C2 C13 3.474(9) no . 2_656
C3 C10 3.494(9) no . 2_656
C3 C12 3.578(10) no . 2_646
C3 C12 3.531(10) no . 2_656
C3 C13 3.364(10) no . 2_656
C4 C8 3.394(10) no . 2_656
C4 C9 3.506(9) no . 2_656
C4 C11 3.554(10) no . 2_646
C4 C11 3.554(10) no . 2_656
C5 C10 3.468(10) no . 2_656
C6 C8 3.429(9) no . 2_646
C6 C9 3.494(9) no . 2_656
C7 C8 3.540(10) no . 2_646
C7 C8 3.567(10) no . 2_656
C7 C9 3.399(10) no . 2_656
C7 C11 3.522(10) no . 2_646
C8 C4 3.394(10) no . 2_646
C8 C6 3.429(9) no . 2_656
C8 C7 3.567(10) no . 2_646
C8 C7 3.540(10) no . 2_656
C9 S9 3.549(6) no . 2_646
C9 C4 3.506(9) no . 2_646
C9 C6 3.494(9) no . 2_646
C9 C7 3.399(10) no . 2_646
C10 S7 3.521(7) no . 1_656
C10 C2 3.341(10) no . 2_646
C10 C3 3.494(9) no . 2_646
C10 C5 3.468(10) no . 2_646
C11 C4 3.554(10) no . 2_646
C11 C4 3.554(10) no . 2_656
C11 C7 3.522(10) no . 2_656
C12 C2 3.414(9) no . 2_656
C12 C3 3.531(10) no . 2_646
C12 C3 3.578(10) no . 2_656
C13 C2 3.474(9) no . 2_646
C13 C3 3.364(10) no . 2_646
C14 N1 3.584(9) no . 2_646
C14 C1 3.346(10) no . 2_646
C15 N7 3.527(9) no . 2_555
C15 N8 3.578(9) no . 2_555
C15 C28 3.347(10) no . 2_555
C16 C24 3.307(10) no . 2_555
C16 C26 3.434(10) no . 2_545
C16 C27 3.427(10) no . 2_555
C17 C24 3.513(9) no . 2_555
C17 C26 3.597(9) no . 2_545
C17 C26 3.508(9) no . 2_555
C17 C27 3.360(9) no . 2_555
C18 C22 3.426(10) no . 2_555
C18 C23 3.574(10) no . 2_555
C18 C25 3.543(10) no . 2_545
C18 C25 3.564(10) no . 2_555
C19 C24 3.440(10) no . 2_555
C19 C27 3.596(10) no . 2_545
C20 C22 3.388(10) no . 2_545
C20 C23 3.491(10) no . 2_555
C20 C25 3.581(10) no . 2_545
C21 C22 3.578(10) no . 2_545
C21 C22 3.526(10) no . 2_555
C21 C23 3.390(10) no . 2_555
C21 C25 3.510(10) no . 2_545
C22 C18 3.426(10) no . 2_545
C22 C20 3.388(10) no . 2_555
C22 C21 3.526(10) no . 2_545
C22 C21 3.578(10) no . 2_555
C23 C18 3.574(10) no . 2_545
C23 C20 3.491(10) no . 2_545
C23 C21 3.390(10) no . 2_545
C24 S11 3.514(7) no . 1_554
C24 C16 3.307(10) no . 2_545
C24 C17 3.513(9) no . 2_545
C24 C19 3.440(10) no . 2_545
C25 C18 3.564(10) no . 2_545
C25 C18 3.543(10) no . 2_555
C25 C20 3.581(10) no . 2_555
C25 C21 3.510(10) no . 2_555
C26 C16 3.434(10) no . 2_555
C26 C17 3.508(9) no . 2_545
C26 C17 3.597(9) no . 2_555
C27 C16 3.427(10) no . 2_545
C27 C17 3.360(9) no . 2_545
C27 C19 3.596(10) no . 2_555
C28 N5 3.595(10) no . 2_545
C28 N6 3.578(9) no . 2_545
C28 C15 3.347(10) no . 2_545
C29 N11 3.588(10) no . 2_556
C29 C42 3.422(11) no . 2_556
C30 C38 3.425(10) no . 2_556
C30 C40 3.387(10) no . 2_546
C30 C41 3.588(9) no . 2_546
C30 C41 3.514(9) no . 2_556
C31 C38 3.585(10) no . 2_556
C31 C40 3.475(10) no . 2_556
C31 C41 3.402(10) no . 2_556
C32 C36 3.439(9) no . 2_556
C32 C39 3.586(10) no . 2_546
C32 C39 3.516(10) no . 2_556
C33 C38 3.599(10) no . 2_546
C33 C38 3.503(10) no . 2_556
C33 C40 3.565(10) no . 2_546
C33 C41 3.497(10) no . 2_546
C34 C36 3.363(9) no . 2_546
C34 C37 3.563(10) no . 2_546
C34 C37 3.537(10) no . 2_556
C34 C39 3.537(9) no . 2_546
C35 C36 3.539(10) no . 2_546
C35 C36 3.562(10) no . 2_556
C35 C37 3.470(10) no . 2_556
C35 C39 3.456(10) no . 2_546
C36 C32 3.439(9) no . 2_546
C36 C34 3.363(9) no . 2_556
C36 C35 3.562(10) no . 2_546
C36 C35 3.539(10) no . 2_556
C37 C34 3.537(10) no . 2_546
C37 C34 3.563(10) no . 2_556
C37 C35 3.470(10) no . 2_546
C38 C30 3.425(10) no . 2_546
C38 C31 3.585(10) no . 2_546
C38 C33 3.503(10) no . 2_546
C38 C33 3.599(10) no . 2_556
C39 C32 3.516(10) no . 2_546
C39 C32 3.586(10) no . 2_556
C39 C34 3.537(9) no . 2_556
C39 C35 3.456(10) no . 2_556
C40 C30 3.387(10) no . 2_556
C40 C31 3.475(10) no . 2_546
C40 C33 3.565(10) no . 2_556
C41 C30 3.514(9) no . 2_546
C41 C30 3.588(9) no . 2_556
C41 C31 3.402(10) no . 2_546
C41 C33 3.497(10) no . 2_556
C42 C29 3.422(11) no . 2_546
C43 C56 3.395(10) no . 2_645
C44 C52 3.573(10) no . 2_655
C44 C54 3.366(10) no . 2_645
C44 C55 3.496(10) no . 2_645
C45 C54 3.531(10) no . 2_645
C45 C54 3.570(10) no . 2_655
C45 C55 3.415(10) no . 2_655
C46 C50 3.499(10) no . 2_655
C46 C53 3.595(11) no . 2_645
C46 C53 3.508(11) no . 2_655
C47 S3 3.554(7) no . 2_656
C47 C52 3.482(10) no . 2_645
C47 C54 3.505(10) no . 2_645
C47 C55 3.359(10) no . 2_645
C48 C50 3.384(10) no . 2_645
C48 C51 3.535(11) no . 2_645
C48 C51 3.565(11) no . 2_655
C48 C53 3.534(10) no . 2_645
C49 C50 3.545(10) no . 2_645
C49 C50 3.556(10) no . 2_655
C49 C51 3.422(10) no . 2_655
C49 C53 3.419(10) no . 2_645
C50 C46 3.499(10) no . 2_645
C50 C48 3.384(10) no . 2_655
C50 C49 3.556(10) no . 2_645
C50 C49 3.545(10) no . 2_655
C51 C48 3.565(11) no . 2_645
C51 C48 3.535(11) no . 2_655
C51 C49 3.422(10) no . 2_645
C52 C44 3.573(10) no . 2_645
C52 C47 3.482(10) no . 2_655
C53 C46 3.508(11) no . 2_645
C53 C46 3.595(11) no . 2_655
C53 C48 3.534(10) no . 2_655
C53 C49 3.419(10) no . 2_655
C54 C44 3.366(10) no . 2_655
C54 C45 3.570(10) no . 2_645
C54 C45 3.531(10) no . 2_655
C54 C47 3.505(10) no . 2_655
C55 C44 3.496(10) no . 2_655
C55 C45 3.415(10) no . 2_645
C55 C47 3.359(10) no . 2_655
C56 N13 3.600(10) no . 2_655
C56 N14 3.553(10) no . 2_655
C56 C43 3.395(10) no . 2_655
N1 H3 2.5231 no . .
N2 H5 2.5905 no . .
N3 H10 2.5907 no . .
N4 H12 2.5786 no . .
N5 H17 2.5407 no . .
N6 H19 2.5971 no . .
N7 H24 2.5570 no . .
N8 H26 2.5659 no . .
N9 H31 2.5095 no . .
N10 H33 2.6120 no . .
N11 H38 2.5576 no . .
N12 H40 2.5296 no . .
N13 H45 2.5831 no . .
N14 H47 2.5835 no . .
N15 H52 2.5803 no . .
N16 H54 2.5427 no . .
C1 H3 2.6513 no . .
C1 H5 2.6791 no . .
C2 H4 3.2864 no . .
C2 H6 3.2741 no . .
C3 H5 3.2731 no . .
C4 H6 3.2637 no . .
C4 H9 2.7440 no . .
C5 H3 3.2695 no . .
C6 H4 3.2612 no . .
C6 H11 2.7919 no . .
C7 H3 3.2781 no . .
C7 H5 3.2762 no . .
C7 H9 2.6443 no . .
C7 H11 2.6764 no . .
C8 H4 2.6670 no . .
C8 H6 2.6576 no . .
C8 H10 3.2715 no . .
C8 H12 3.2729 no . .
C9 H4 2.7790 no . .
C9 H11 3.2651 no . .
C10 H12 3.2779 no . .
C11 H6 2.7607 no . .
C11 H9 3.2614 no . .
C12 H10 3.2765 no . .
C13 H9 3.2722 no . .
C13 H11 3.2908 no . .
C14 H10 2.6742 no . .
C14 H12 2.6584 no . .
C15 H17 2.6462 no . .
C15 H19 2.6760 no . .
C16 H18 3.2750 no . .
C16 H20 3.2584 no . .
C17 H19 3.2694 no . .
C18 H20 3.2597 no . .
C18 H23 2.7398 no . .
C19 H17 3.2649 no . .
C20 H18 3.2660 no . .
C20 H25 2.8112 no . .
C21 H17 3.2580 no . .
C21 H19 3.2876 no . .
C21 H23 2.6715 no . .
C21 H25 2.6751 no . .
C22 H18 2.6585 no . .
C22 H20 2.6571 no . .
C22 H24 3.2848 no . .
C22 H26 3.2650 no . .
C23 H18 2.7483 no . .
C23 H25 3.2877 no . .
C24 H26 3.2644 no . .
C25 H20 2.7815 no . .
C25 H23 3.2897 no . .
C26 H24 3.2637 no . .
C27 H23 3.2838 no . .
C27 H25 3.2593 no . .
C28 H24 2.6304 no . .
C28 H26 2.6657 no . .
C29 H31 2.6442 no . .
C29 H33 2.6858 no . .
C30 H32 3.2687 no . .
C30 H34 3.2559 no . .
C31 H33 3.2780 no . .
C32 H34 3.2638 no . .
C32 H37 2.7593 no . .
C33 H31 3.2787 no . .
C34 H32 3.2655 no . .
C34 H39 2.8088 no . .
C35 H31 3.2752 no . .
C35 H33 3.2673 no . .
C35 H37 2.6434 no . .
C35 H39 2.6797 no . .
C36 H32 2.6696 no . .
C36 H34 2.6677 no . .
C36 H38 3.2916 no . .
C36 H40 3.2777 no . .
C37 H32 2.7929 no . .
C37 H39 3.2585 no . .
C38 H40 3.2694 no . .
C39 H34 2.7793 no . .
C39 H37 3.2575 no . .
C40 H38 3.2702 no . .
C41 H37 3.2751 no . .
C41 H39 3.2668 no . .
C42 H38 2.6615 no . .
C42 H40 2.6373 no . .
C43 H45 2.6592 no . .
C43 H47 2.6506 no . .
C44 H46 3.2737 no . .
C44 H48 3.2772 no . .
C45 H47 3.2695 no . .
C46 H48 3.2709 no . .
C46 H51 2.7974 no . .
C47 H45 3.2648 no . .
C48 H46 3.2745 no . .
C48 H53 2.7346 no . .
C49 H45 3.2600 no . .
C49 H47 3.2929 no . .
C49 H51 2.6677 no . .
C49 H53 2.6518 no . .
C50 H46 2.6967 no . .
C50 H48 2.6344 no . .
C50 H52 3.2955 no . .
C50 H54 3.2599 no . .
C51 H46 2.8365 no . .
C51 H53 3.2708 no . .
C52 H54 3.2790 no . .
C53 H48 2.7079 no . .
C53 H51 3.2668 no . .
C54 H52 3.2819 no . .
C55 H51 3.2561 no . .
C55 H53 3.2665 no . .
C56 H52 2.6647 no . .
C56 H54 2.6597 no . .
H3 H4 2.3164 no . .
H4 H9 2.3661 no . .
H5 H6 2.3329 no . .
H6 H11 2.3710 no . .
H9 H10 2.3003 no . .
H11 H12 2.3322 no . .
H17 H18 2.3290 no . .
H18 H23 2.3362 no . .
H19 H20 2.3291 no . .
H20 H25 2.4189 no . .
H23 H24 2.3440 no . .
H25 H26 2.3123 no . .
H31 H32 2.3119 no . .
H32 H37 2.3809 no . .
H33 H34 2.2902 no . .
H34 H39 2.3969 no . .
H37 H38 2.3345 no . .
H39 H40 2.3223 no . .
H45 H46 2.3142 no . .
H46 H51 2.4482 no . .
H47 H48 2.3391 no . .
H48 H53 2.2995 no . .
H51 H52 2.3313 no . .
H53 H54 2.3223 no . .
S1 H33 3.1787 no . 1_655
S1 H34 2.9340 no . 1_655
S1 H37 3.3363 no . 2_646
S2 H47 3.3399 no . .
S2 H52 3.0124 no . 2_645
S3 H47 2.8007 no . 2_646
S3 H52 3.5972 no . 1_556
S4 H33 3.3959 no . 2_546
S4 H34 3.1953 no . 2_546
S4 H37 3.0463 no . .
S4 H38 3.2115 no . .
S5 H47 3.1647 no . .
S5 H48 2.8856 no . .
S5 H51 3.3799 no . 2_645
S6 H5 2.9956 no . .
S6 H10 3.4189 no . 2_656
S7 H10 2.7429 no . 1_454
S8 H47 3.5209 no . 2_545
S8 H48 3.2085 no . 2_545
S8 H51 3.0458 no . 1_455
S8 H52 3.2054 no . 1_455
S9 H6 3.3189 no . .
S9 H9 2.8207 no . 2_656
S9 H10 3.1149 no . 2_656
S10 H19 3.0702 no . .
S10 H24 3.3257 no . 2_555
S11 H19 3.5874 no . 2_556
S11 H24 2.7728 no . 1_556
S12 H5 3.2145 no . 2_556
S12 H6 3.1133 no . 2_556
S12 H9 3.3204 no . 1_455
S13 H19 3.3594 no . 1_655
S13 H20 3.1960 no . 1_655
S13 H23 3.0183 no . 2_655
S13 H24 3.2625 no . 2_655
S14 H33 2.8220 no . 1_655
S14 H38 3.5780 no . 2_656
S15 H33 3.5637 no . 2_555
S15 H38 2.9002 no . 1_554
S16 H19 3.1852 no . 2_555
S16 H20 2.9515 no . 2_555
S16 H23 3.3926 no . .
N1 H12 3.5717 no . 2_646
N1 H32 2.7230 no . 2_646
N1 H34 2.8636 no . 1_655
N1 H37 3.4015 no . 2_646
N4 H34 3.1834 no . 2_546
N4 H37 2.8477 no . .
N4 H39 2.8335 no . 2_546
N5 H46 2.7650 no . 2_645
N5 H48 2.8560 no . .
N5 H51 3.3588 no . 2_645
N8 H48 3.2512 no . 2_545
N8 H51 2.8292 no . 1_455
N8 H53 2.7837 no . 2_545
N9 H6 3.2870 no . .
N9 H9 2.8071 no . 2_656
N9 H11 2.7663 no . .
N12 H4 2.8317 no . 1_455
N12 H6 2.8446 no . 2_556
N12 H9 3.3794 no . 1_455
N13 H20 3.1814 no . 1_655
N13 H23 2.8589 no . 2_655
N13 H25 2.7925 no . 1_655
N13 H54 3.5997 no . 2_645
N16 H18 2.7473 no . .
N16 H20 2.8459 no . 2_555
N16 H23 3.4408 no . .
C2 H10 3.3687 no . 2_656
C2 H12 3.4943 no . 2_646
C3 H12 3.4732 no . 2_646
C3 H31 2.9011 no . 2_646
C3 H32 3.3459 no . 2_646
C3 H40 3.2495 no . 1_655
C4 H6 3.5314 no . 2_656
C4 H11 3.3661 no . 2_646
C4 H31 3.0120 no . 2_646
C4 H40 3.2388 no . 1_655
C5 H10 3.2955 no . 2_656
C6 H4 3.4353 no . 2_646
C6 H9 3.3238 no . 2_656
C7 H9 3.4138 no . 2_656
C7 H11 3.5306 no . 2_646
C8 H4 3.4201 no . 2_646
C8 H6 3.5710 no . 2_656
C9 H6 3.5616 no . 2_656
C10 H5 3.4678 no . 2_656
C11 H4 3.3982 no . 2_646
C11 H31 3.1877 no . .
C11 H40 3.0042 no . 2_546
C12 H3 3.3653 no . 2_646
C12 H31 3.2581 no . .
C12 H32 3.5732 no . .
C12 H39 3.1979 no . 2_546
C12 H40 3.0614 no . 2_546
C13 H3 3.3979 no . 2_646
C16 H24 3.3503 no . 2_555
C16 H26 3.4951 no . 2_545
C17 H26 3.4756 no . 2_545
C17 H45 2.9538 no . 2_645
C17 H46 3.2211 no . 2_645
C17 H54 3.2337 no . .
C18 H20 3.4538 no . 2_555
C18 H25 3.3199 no . 2_545
C18 H45 2.9699 no . 2_645
C18 H54 3.2924 no . .
C19 H24 3.2834 no . 2_555
C20 H18 3.4894 no . 2_545
C20 H23 3.3520 no . 2_555
C21 H23 3.4394 no . 2_555
C21 H25 3.4833 no . 2_545
C22 H18 3.5195 no . 2_545
C22 H20 3.4486 no . 2_555
C23 H20 3.4735 no . 2_555
C24 H19 3.4897 no . 2_555
C25 H18 3.4745 no . 2_545
C25 H45 3.1760 no . 1_455
C25 H54 3.0061 no . 2_545
C26 H17 3.3603 no . 2_545
C26 H45 3.2988 no . 1_455
C26 H46 3.5891 no . 1_455
C26 H53 3.3056 no . 2_545
C26 H54 2.9729 no . 2_545
C27 H17 3.4057 no . 2_545
C30 H38 3.4741 no . 2_556
C30 H40 3.4645 no . 2_546
C31 H3 3.1929 no . 2_656
C31 H11 3.1885 no . .
C31 H12 2.9403 no . .
C31 H40 3.5190 no . 2_546
C32 H3 3.2466 no . 2_656
C32 H12 2.9305 no . .
C32 H34 3.4975 no . 2_556
C32 H39 3.3703 no . 2_546
C33 H38 3.3590 no . 2_556
C34 H32 3.4931 no . 2_546
C34 H37 3.4365 no . 2_556
C35 H37 3.5519 no . 2_556
C35 H39 3.4312 no . 2_546
C36 H32 3.4854 no . 2_546
C36 H34 3.4329 no . 2_556
C37 H34 3.4402 no . 2_556
C38 H33 3.4009 no . 2_556
C39 H3 3.0403 no . 1_455
C39 H12 3.2335 no . 2_556
C39 H32 3.3775 no . 2_546
C40 H3 2.9864 no . 1_455
C40 H4 3.3270 no . 1_455
C40 H11 3.5898 no . 2_556
C40 H12 3.3640 no . 2_556
C40 H31 3.3214 no . 2_546
C41 H31 3.4438 no . 2_546
C41 H33 3.4882 no . 2_556
C44 H54 3.3939 no . 2_645
C45 H17 3.2359 no . 2_655
C45 H18 3.5835 no . 2_655
C45 H25 3.1684 no . 1_655
C45 H26 3.0071 no . 1_655
C45 H54 3.3668 no . 2_645
C46 H17 3.1774 no . 2_655
C46 H26 2.9636 no . 1_655
C46 H53 3.4610 no . 2_645
C47 H52 3.4795 no . 2_655
C48 H51 3.4667 no . 2_655
C49 H51 3.5180 no . 2_655
C49 H53 3.4662 no . 2_645
C50 H46 3.4886 no . 2_645
C50 H48 3.4285 no . 2_655
C51 H48 3.3920 no . 2_655
C51 H53 3.4934 no . 2_645
C52 H47 3.2952 no . 2_655
C53 H17 3.0508 no . .
C53 H26 3.2572 no . 2_555
C53 H46 3.3009 no . 2_645
C53 H51 3.5356 no . 2_655
C54 H17 2.9400 no . .
C54 H18 3.4009 no . .
C54 H26 3.2749 no . 2_555
C54 H45 3.4769 no . 2_645
C55 H45 3.5080 no . 2_645
C55 H47 3.3759 no . 2_655
H3 C12 3.3653 no . 2_656
H3 C13 3.3979 no . 2_656
H3 C31 3.1929 no . 2_646
H3 C32 3.2466 no . 2_646
H3 C39 3.0403 no . 1_655
H3 C40 2.9864 no . 1_655
H3 H12 3.5558 no . 2_646
H3 H12 3.5547 no . 2_656
H3 H31 2.5916 no . 2_646
H3 H32 2.6976 no . 2_646
H3 H39 2.7896 no . 1_655
H3 H40 2.6787 no . 1_655
H4 N12 2.8317 no . 1_655
H4 C6 3.4353 no . 2_656
H4 C8 3.4201 no . 2_656
H4 C11 3.3982 no . 2_656
H4 C40 3.3270 no . 1_655
H4 H6 2.8982 no . 2_656
H4 H11 3.5450 no . 2_646
H4 H11 3.5649 no . 2_656
H4 H31 2.8019 no . 2_646
H4 H40 2.6495 no . 1_655
H5 S6 2.9956 no . .
H5 S12 3.2145 no . 2_546
H5 C10 3.4678 no . 2_646
H5 H10 3.4490 no . 2_656
H6 S9 3.3189 no . .
H6 S12 3.1133 no . 2_546
H6 N9 3.2870 no . .
H6 N12 2.8446 no . 2_546
H6 C4 3.5314 no . 2_646
H6 C8 3.5710 no . 2_646
H6 C9 3.5616 no . 2_646
H6 H4 2.8982 no . 2_646
H6 H9 3.4636 no . 2_656
H6 H40 3.4415 no . 2_546
H9 S9 2.8207 no . 2_646
H9 S12 3.3204 no . 1_655
H9 N9 2.8071 no . 2_646
H9 N12 3.3794 no . 1_655
H9 C6 3.3238 no . 2_646
H9 C7 3.4138 no . 2_646
H9 H6 3.4636 no . 2_646
H9 H11 3.0743 no . 2_646
H10 S6 3.4189 no . 2_646
H10 S7 2.7429 no . 1_656
H10 S9 3.1149 no . 2_646
H10 C2 3.3687 no . 2_646
H10 C5 3.2955 no . 2_646
H10 H5 3.4490 no . 2_646
H11 N9 2.7663 no . .
H11 C4 3.3661 no . 2_656
H11 C7 3.5306 no . 2_656
H11 C31 3.1885 no . .
H11 C40 3.5898 no . 2_546
H11 H4 3.5649 no . 2_646
H11 H4 3.5450 no . 2_656
H11 H9 3.0743 no . 2_656
H11 H31 2.5918 no . .
H11 H40 2.7446 no . 2_546
H12 N1 3.5717 no . 2_656
H12 C2 3.4943 no . 2_656
H12 C3 3.4732 no . 2_656
H12 C31 2.9403 no . .
H12 C32 2.9305 no . .
H12 C39 3.2335 no . 2_546
H12 C40 3.3640 no . 2_546
H12 H3 3.5547 no . 2_646
H12 H3 3.5558 no . 2_656
H12 H31 2.7285 no . .
H12 H32 2.7023 no . .
H12 H37 3.4749 no . .
H12 H39 2.5916 no . 2_546
H12 H40 2.8674 no . 2_546
H17 C26 3.3603 no . 2_555
H17 C27 3.4057 no . 2_555
H17 C45 3.2359 no . 2_645
H17 C46 3.1774 no . 2_645
H17 C53 3.0508 no . .
H17 C54 2.9400 no . .
H17 H26 3.5813 no . 2_545
H17 H26 3.5249 no . 2_555
H17 H45 2.6923 no . 2_645
H17 H46 2.5767 no . 2_645
H17 H53 2.8170 no . .
H17 H54 2.6381 no . .
H18 N16 2.7473 no . .
H18 C20 3.4894 no . 2_555
H18 C22 3.5195 no . 2_555
H18 C25 3.4745 no . 2_555
H18 C45 3.5835 no . 2_645
H18 C54 3.4009 no . .
H18 H20 2.8793 no . 2_555
H18 H25 3.4802 no . 2_545
H18 H45 2.7115 no . 2_645
H18 H54 2.7720 no . .
H19 S10 3.0702 no . .
H19 S11 3.5874 no . 2_546
H19 S13 3.3594 no . 1_455
H19 S16 3.1852 no . 2_545
H19 C24 3.4897 no . 2_545
H19 H24 3.4084 no . 2_555
H20 S13 3.1960 no . 1_455
H20 S16 2.9515 no . 2_545
H20 N13 3.1814 no . 1_455
H20 N16 2.8459 no . 2_545
H20 C18 3.4538 no . 2_545
H20 C22 3.4486 no . 2_545
H20 C23 3.4735 no . 2_545
H20 H18 2.8793 no . 2_545
H20 H23 3.5868 no . 2_545
H20 H23 3.5142 no . 2_555
H20 H54 3.5930 no . 2_545
H23 S13 3.0183 no . 2_645
H23 S16 3.3926 no . .
H23 N13 2.8589 no . 2_645
H23 N16 3.4408 no . .
H23 C20 3.3520 no . 2_545
H23 C21 3.4394 no . 2_545
H23 H20 3.5142 no . 2_545
H23 H20 3.5868 no . 2_555
H23 H25 3.0422 no . 2_545
H23 H45 3.5436 no . 2_645
H24 S10 3.3257 no . 2_545
H24 S11 2.7728 no . 1_554
H24 S13 3.2625 no . 2_645
H24 C16 3.3503 no . 2_545
H24 C19 3.2834 no . 2_545
H24 H19 3.4084 no . 2_545
H25 N13 2.7925 no . 1_455
H25 C18 3.3199 no . 2_555
H25 C21 3.4833 no . 2_555
H25 C45 3.1684 no . 1_455
H25 H18 3.4802 no . 2_555
H25 H23 3.0422 no . 2_555
H25 H45 2.5373 no . 1_455
H25 H54 2.7688 no . 2_545
H26 C16 3.4951 no . 2_555
H26 C17 3.4756 no . 2_555
H26 C45 3.0071 no . 1_455
H26 C46 2.9636 no . 1_455
H26 C53 3.2572 no . 2_545
H26 C54 3.2749 no . 2_545
H26 H17 3.5249 no . 2_545
H26 H17 3.5813 no . 2_555
H26 H45 2.7858 no . 1_455
H26 H46 2.7301 no . 1_455
H26 H51 3.4322 no . 1_455
H26 H53 2.6794 no . 2_545
H26 H54 2.7156 no . 2_545
H31 C3 2.9011 no . 2_656
H31 C4 3.0120 no . 2_656
H31 C11 3.1877 no . .
H31 C12 3.2581 no . .
H31 C40 3.3214 no . 2_556
H31 C41 3.4438 no . 2_556
H31 H3 2.5916 no . 2_656
H31 H4 2.8019 no . 2_656
H31 H11 2.5918 no . .
H31 H12 2.7285 no . .
H31 H40 3.4243 no . 2_556
H32 N1 2.7230 no . 2_656
H32 C3 3.3459 no . 2_656
H32 C12 3.5732 no . .
H32 C34 3.4931 no . 2_556
H32 C36 3.4854 no . 2_556
H32 C39 3.3775 no . 2_556
H32 H3 2.6976 no . 2_656
H32 H12 2.7023 no . .
H32 H34 2.8928 no . 2_556
H32 H39 3.5887 no . 2_546
H32 H39 3.5135 no . 2_556
H33 S1 3.1787 no . 1_455
H33 S4 3.3959 no . 2_556
H33 S14 2.8220 no . 1_455
H33 S15 3.5637 no . 2_545
H33 C38 3.4009 no . 2_546
H33 C41 3.4882 no . 2_546
H33 H38 3.4746 no . 2_556
H34 S1 2.9340 no . 1_455
H34 S4 3.1953 no . 2_556
H34 N1 2.8636 no . 1_455
H34 N4 3.1834 no . 2_556
H34 C32 3.4975 no . 2_546
H34 C36 3.4329 no . 2_546
H34 C37 3.4402 no . 2_546
H34 H32 2.8928 no . 2_546
H34 H37 3.5549 no . 2_546
H34 H37 3.5443 no . 2_556
H37 S1 3.3363 no . 2_656
H37 S4 3.0463 no . .
H37 N1 3.4015 no . 2_656
H37 N4 2.8477 no . .
H37 C34 3.4365 no . 2_546
H37 C35 3.5519 no . 2_546
H37 H12 3.4749 no . .
H37 H34 3.5443 no . 2_546
H37 H34 3.5549 no . 2_556
H37 H39 3.0748 no . 2_546
H38 S4 3.2115 no . .
H38 S14 3.5780 no . 2_646
H38 S15 2.9002 no . 1_556
H38 C30 3.4741 no . 2_546
H38 C33 3.3590 no . 2_546
H38 H33 3.4746 no . 2_546
H39 N4 2.8335 no . 2_556
H39 C12 3.1979 no . 2_556
H39 C32 3.3703 no . 2_556
H39 C35 3.4312 no . 2_556
H39 H3 2.7896 no . 1_455
H39 H12 2.5916 no . 2_556
H39 H32 3.5135 no . 2_546
H39 H32 3.5887 no . 2_556
H39 H37 3.0748 no . 2_556
H40 C3 3.2495 no . 1_455
H40 C4 3.2388 no . 1_455
H40 C11 3.0042 no . 2_556
H40 C12 3.0614 no . 2_556
H40 C30 3.4645 no . 2_556
H40 C31 3.5190 no . 2_556
H40 H3 2.6787 no . 1_455
H40 H4 2.6495 no . 1_455
H40 H6 3.4415 no . 2_556
H40 H11 2.7446 no . 2_556
H40 H12 2.8674 no . 2_556
H40 H31 3.4243 no . 2_546
H45 C17 2.9538 no . 2_655
H45 C18 2.9699 no . 2_655
H45 C25 3.1760 no . 1_655
H45 C26 3.2988 no . 1_655
H45 C54 3.4769 no . 2_655
H45 C55 3.5080 no . 2_655
H45 H17 2.6923 no . 2_655
H45 H18 2.7115 no . 2_655
H45 H23 3.5436 no . 2_655
H45 H25 2.5373 no . 1_655
H45 H26 2.7858 no . 1_655
H45 H54 3.5236 no . 2_645
H45 H54 3.5790 no . 2_655
H46 N5 2.7650 no . 2_655
H46 C17 3.2211 no . 2_655
H46 C26 3.5891 no . 1_655
H46 C50 3.4886 no . 2_655
H46 C53 3.3009 no . 2_655
H46 H17 2.5767 no . 2_655
H46 H26 2.7301 no . 1_655
H46 H48 3.0161 no . 2_655
H46 H53 3.4406 no . 2_655
H47 S2 3.3399 no . .
H47 S3 2.8007 no . 2_656
H47 S5 3.1647 no . .
H47 S8 3.5209 no . 2_555
H47 C52 3.2952 no . 2_645
H47 C55 3.3759 no . 2_645
H47 H52 3.4393 no . 2_645
H48 S5 2.8856 no . .
H48 S8 3.2085 no . 2_555
H48 N5 2.8560 no . .
H48 N8 3.2512 no . 2_555
H48 C50 3.4285 no . 2_645
H48 C51 3.3920 no . 2_645
H48 H46 3.0161 no . 2_645
H48 H51 3.5593 no . 2_645
H48 H51 3.5398 no . 2_655
H51 S5 3.3799 no . 2_655
H51 S8 3.0458 no . 1_655
H51 N5 3.3588 no . 2_655
H51 N8 2.8292 no . 1_655
H51 C48 3.4667 no . 2_645
H51 C49 3.5180 no . 2_645
H51 C53 3.5356 no . 2_645
H51 H26 3.4322 no . 1_655
H51 H48 3.5398 no . 2_645
H51 H48 3.5593 no . 2_655
H51 H53 2.9222 no . 2_645
H52 S2 3.0124 no . 2_655
H52 S3 3.5972 no . 1_554
H52 S8 3.2054 no . 1_655
H52 C47 3.4795 no . 2_645
H52 H47 3.4393 no . 2_655
H53 N8 2.7837 no . 2_555
H53 C26 3.3056 no . 2_555
H53 C46 3.4610 no . 2_655
H53 C49 3.4662 no . 2_655
H53 C51 3.4934 no . 2_655
H53 H17 2.8170 no . .
H53 H26 2.6794 no . 2_555
H53 H46 3.4406 no . 2_645
H53 H51 2.9222 no . 2_655
H54 N13 3.5997 no . 2_655
H54 C17 3.2337 no . .
H54 C18 3.2924 no . .
H54 C25 3.0061 no . 2_555
H54 C26 2.9729 no . 2_555
H54 C44 3.3939 no . 2_655
H54 C45 3.3668 no . 2_655
H54 H17 2.6381 no . .
H54 H18 2.7720 no . .
H54 H20 3.5930 no . 2_555
H54 H25 2.7688 no . 2_555
H54 H26 2.7156 no . 2_555
H54 H45 3.5790 no . 2_645
H54 H45 3.5236 no . 2_655

loop_
_geom_torsion_atom_site_label_1
_geom_torsion_atom_site_label_2
_geom_torsion_atom_site_label_3
_geom_torsion_atom_site_label_4
_geom_torsion
_geom_torsion_publ_flag
_geom_torsion_site_symmetry_1
_geom_torsion_site_symmetry_2
_geom_torsion_site_symmetry_3
_geom_torsion_site_symmetry_4
S2 S1 N1 C1 -0.5(4) no . . . .
N1 S1 S2 N2 0.5(3) no . . . .
S1 S2 N2 C1 -0.4(5) no . . . .
S4 S3 N3 C14 0.7(5) no . . . .
N3 S3 S4 N4 0.4(3) no . . . .
S3 S4 N4 C14 -1.5(5) no . . . .
S6 S5 N5 C15 0.8(5) no . . . .
N5 S5 S6 N6 -1.5(3) no . . . .
S5 S6 N6 C15 1.9(4) no . . . .
S8 S7 N7 C28 -0.6(5) no . . . .
N7 S7 S8 N8 -0.1(3) no . . . .
S7 S8 N8 C28 0.7(4) no . . . .
S10 S9 N9 C29 -0.8(5) no . . . .
N9 S9 S10 N10 0.4(3) no . . . .
S9 S10 N10 C29 0.0(5) no . . . .
S12 S11 N11 C42 -0.9(5) no . . . .
N11 S11 S12 N12 0.9(3) no . . . .
S11 S12 N12 C42 -0.8(5) no . . . .
S14 S13 N13 C43 1.4(5) no . . . .
N13 S13 S14 N14 -0.4(3) no . . . .
S13 S14 N14 C43 -0.7(5) no . . . .
S16 S15 N15 C56 3.4(5) no . . . .
N15 S15 S16 N16 -2.6(3) no . . . .
S15 S16 N16 C56 1.5(5) no . . . .
S1 N1 C1 N2 0.4(8) no . . . .
S1 N1 C1 C2 178.9(4) no . . . .
S2 N2 C1 N1 0.1(9) no . . . .
S2 N2 C1 C2 -178.4(4) no . . . .
S3 N3 C14 N4 -2.1(9) no . . . .
S3 N3 C14 C13 -179.1(5) no . . . .
S4 N4 C14 N3 2.5(9) no . . . .
S4 N4 C14 C13 179.5(5) no . . . .
S5 N5 C15 N6 0.4(9) no . . . .
S5 N5 C15 C16 178.8(4) no . . . .
S6 N6 C15 N5 -1.9(8) no . . . .
S6 N6 C15 C16 179.8(4) no . . . .
S7 N7 C28 N8 1.3(9) no . . . .
S7 N7 C28 C27 178.8(4) no . . . .
S8 N8 C28 N7 -1.4(9) no . . . .
S8 N8 C28 C27 -178.9(4) no . . . .
S9 N9 C29 N10 1.0(10) no . . . .
S9 N9 C29 C30 179.5(5) no . . . .
S10 N10 C29 N9 -0.6(10) no . . . .
S10 N10 C29 C30 -179.1(5) no . . . .
S11 N11 C42 N12 0.5(9) no . . . .
S11 N11 C42 C41 -176.7(5) no . . . .
S12 N12 C42 N11 0.3(9) no . . . .
S12 N12 C42 C41 177.6(5) no . . . .
S13 N13 C43 N14 -2.3(10) no . . . .
S13 N13 C43 C44 -179.9(5) no . . . .
S14 N14 C43 N13 1.9(10) no . . . .
S14 N14 C43 C44 179.4(5) no . . . .
S15 N15 C56 N16 -3.3(9) no . . . .
S15 N15 C56 C55 178.0(4) no . . . .
S16 N16 C56 N15 0.7(9) no . . . .
S16 N16 C56 C55 179.5(4) no . . . .
N1 C1 C2 C3 19.1(9) no . . . .
N1 C1 C2 C5 -161.1(6) no . . . .
N2 C1 C2 C3 -162.2(6) no . . . .
N2 C1 C2 C5 17.5(9) no . . . .
C1 C2 C3 C4 -179.9(5) no . . . .
C1 C2 C5 C6 -179.6(6) no . . . .
C3 C2 C5 C6 0.1(10) no . . . .
C5 C2 C3 C4 0.4(10) no . . . .
C2 C3 C4 C7 0.7(10) no . . . .
C3 C4 C7 C6 -2.2(10) no . . . .
C3 C4 C7 C8 178.1(6) no . . . .
C2 C5 C6 C7 -1.7(10) no . . . .
C5 C6 C7 C4 2.7(10) no . . . .
C5 C6 C7 C8 -177.6(6) no . . . .
C4 C7 C8 C9 -40.3(9) no . . . .
C4 C7 C8 C11 144.0(6) no . . . .
C6 C7 C8 C9 140.1(6) no . . . .
C6 C7 C8 C11 -35.7(10) no . . . .
C7 C8 C9 C10 -175.8(6) no . . . .
C7 C8 C11 C12 176.2(6) no . . . .
C9 C8 C11 C12 0.4(9) no . . . .
C11 C8 C9 C10 0.2(10) no . . . .
C8 C9 C10 C13 0.4(10) no . . . .
C9 C10 C13 C12 -1.4(10) no . . . .
C9 C10 C13 C14 175.8(6) no . . . .
C8 C11 C12 C13 -1.4(10) no . . . .
C11 C12 C13 C10 1.9(9) no . . . .
C11 C12 C13 C14 -175.3(6) no . . . .
C10 C13 C14 N3 19.1(10) no . . . .
C10 C13 C14 N4 -158.0(6) no . . . .
C12 C13 C14 N3 -163.8(6) no . . . .
C12 C13 C14 N4 19.1(10) no . . . .
N5 C15 C16 C17 -16.5(10) no . . . .
N5 C15 C16 C19 160.8(6) no . . . .
N6 C15 C16 C17 161.9(6) no . . . .
N6 C15 C16 C19 -20.8(10) no . . . .
C15 C16 C17 C18 177.8(6) no . . . .
C15 C16 C19 C20 -177.8(6) no . . . .
C17 C16 C19 C20 -0.5(10) no . . . .
C19 C16 C17 C18 0.5(10) no . . . .
C16 C17 C18 C21 1.3(10) no . . . .
C17 C18 C21 C20 -2.9(10) no . . . .
C17 C18 C21 C22 -177.9(6) no . . . .
C16 C19 C20 C21 -1.2(11) no . . . .
C19 C20 C21 C18 2.9(10) no . . . .
C19 C20 C21 C22 177.9(6) no . . . .
C18 C21 C22 C23 37.0(10) no . . . .
C18 C21 C22 C25 -145.2(7) no . . . .
C20 C21 C22 C23 -137.8(7) no . . . .
C20 C21 C22 C25 40.0(10) no . . . .
C21 C22 C23 C24 177.2(6) no . . . .
C21 C22 C25 C26 -177.5(6) no . . . .
C23 C22 C25 C26 0.4(10) no . . . .
C25 C22 C23 C24 -0.7(10) no . . . .
C22 C23 C24 C27 -0.0(10) no . . . .
C23 C24 C27 C26 1.0(10) no . . . .
C23 C24 C27 C28 -177.6(6) no . . . .
C22 C25 C26 C27 0.6(10) no . . . .
C25 C26 C27 C24 -1.3(10) no . . . .
C25 C26 C27 C28 177.3(6) no . . . .
C24 C27 C28 N7 -18.0(10) no . . . .
C24 C27 C28 N8 159.5(6) no . . . .
C26 C27 C28 N7 163.4(6) no . . . .
C26 C27 C28 N8 -19.1(10) no . . . .
N9 C29 C30 C31 18.2(10) no . . . .
N9 C29 C30 C33 -164.1(6) no . . . .
N10 C29 C30 C31 -163.3(6) no . . . .
N10 C29 C30 C33 14.4(11) no . . . .
C29 C30 C31 C32 -179.9(6) no . . . .
C29 C30 C33 C34 -179.6(6) no . . . .
C31 C30 C33 C34 -1.9(10) no . . . .
C33 C30 C31 C32 2.3(10) no . . . .
C30 C31 C32 C35 -0.3(10) no . . . .
C31 C32 C35 C34 -2.1(10) no . . . .
C31 C32 C35 C36 178.8(6) no . . . .
C30 C33 C34 C35 -0.6(10) no . . . .
C33 C34 C35 C32 2.6(10) no . . . .
C33 C34 C35 C36 -178.3(6) no . . . .
C32 C35 C36 C37 -40.4(9) no . . . .
C32 C35 C36 C39 143.0(6) no . . . .
C34 C35 C36 C37 140.5(6) no . . . .
C34 C35 C36 C39 -36.2(10) no . . . .
C35 C36 C37 C38 -175.8(6) no . . . .
C35 C36 C39 C40 175.9(6) no . . . .
C37 C36 C39 C40 -0.8(9) no . . . .
C39 C36 C37 C38 1.0(9) no . . . .
C36 C37 C38 C41 -1.6(10) no . . . .
C37 C38 C41 C40 1.9(9) no . . . .
C37 C38 C41 C42 177.8(6) no . . . .
C36 C39 C40 C41 1.2(10) no . . . .
C39 C40 C41 C38 -1.8(9) no . . . .
C39 C40 C41 C42 -177.7(6) no . . . .
C38 C41 C42 N11 16.8(9) no . . . .
C38 C41 C42 N12 -160.5(6) no . . . .
C40 C41 C42 N11 -167.4(6) no . . . .
C40 C41 C42 N12 15.3(9) no . . . .
N13 C43 C44 C45 -19.2(10) no . . . .
N13 C43 C44 C47 157.4(7) no . . . .
N14 C43 C44 C45 163.2(7) no . . . .
N14 C43 C44 C47 -20.2(10) no . . . .
C43 C44 C45 C46 176.5(6) no . . . .
C43 C44 C47 C48 -176.4(6) no . . . .
C45 C44 C47 C48 0.3(10) no . . . .
C47 C44 C45 C46 -0.1(10) no . . . .
C44 C45 C46 C49 -1.3(11) no . . . .
C45 C46 C49 C48 2.5(10) no . . . .
C45 C46 C49 C50 -176.3(6) no . . . .
C44 C47 C48 C49 1.0(10) no . . . .
C47 C48 C49 C46 -2.4(10) no . . . .
C47 C48 C49 C50 176.5(6) no . . . .
C46 C49 C50 C51 39.4(9) no . . . .
C46 C49 C50 C53 -144.2(7) no . . . .
C48 C49 C50 C51 -139.5(6) no . . . .
C48 C49 C50 C53 36.9(9) no . . . .
C49 C50 C51 C52 178.1(6) no . . . .
C49 C50 C53 C54 -178.2(6) no . . . .
C51 C50 C53 C54 -1.7(10) no . . . .
C53 C50 C51 C52 1.6(10) no . . . .
C50 C51 C52 C55 -1.3(11) no . . . .
C51 C52 C55 C54 1.2(10) no . . . .
C51 C52 C55 C56 -178.3(6) no . . . .
C50 C53 C54 C55 1.6(10) no . . . .
C53 C54 C55 C52 -1.3(10) no . . . .
C53 C54 C55 C56 178.2(6) no . . . .
C52 C55 C56 N15 -20.2(10) no . . . .
C52 C55 C56 N16 161.0(6) no . . . .
C54 C55 C56 N15 160.3(6) no . . . .
C54 C55 C56 N16 -18.5(9) no . . . .
